data_7223546
loop_
_publ_author_name
'Shao, Yong-Liang'
'Cui, Yan-Hui'
'Gu, Jin-Zhong'
'Wu, Jiang'
'Wang, Ya-Wen'
'Kirillov, Alexander M.'

_publ_section_title
;
 Exploring biphenyl-2,4,4&#x2032;-tricarboxylic acid as a flexible
 building block for the hydrothermal self-assembly of diverse
 metal--organic and supramolecular networks
;
_journal_issue 5
_journal_name_full CrystEngComm
_journal_page_first 765
_journal_paper_doi 10.1039/C5CE02254A
_journal_volume 18
_journal_year 2016
_chemical_formula_sum 'C42 H30 Cd N8 O12'
_chemical_formula_weight 951.14
_chemical_name_systematic
; 
 ? 
;
_space_group_IT_number 2
_symmetry_cell_setting triclinic
_symmetry_space_group_name_Hall '-P 1'
_symmetry_space_group_name_H-M 'P -1'
_atom_sites_solution_hydrogens geom
_atom_sites_solution_primary direct
_atom_sites_solution_secondary difmap
_audit_creation_method SHELXL-97
_audit_update_record
;
2015-11-02 deposited with the CCDC.
2015-12-17 downloaded from the CCDC.
;
_cell_angle_alpha 73.886(7)
_cell_angle_beta 83.844(5)
_cell_angle_gamma 80.810(6)
_cell_formula_units_Z 1
_cell_length_a 8.0767(4)
_cell_length_b 9.4789(8)
_cell_length_c 13.3988(11)
_cell_measurement_temperature 293(2)
_cell_volume 970.69(13)
_computing_cell_refinement 'Bruker SAINT'
_computing_data_collection 'Bruker APEX2'
_computing_data_reduction 'Bruker SAINT'
_computing_molecular_graphics 'Bruker SHELXTL'
_computing_publication_material 'Bruker SHELXTL'
_computing_structure_refinement 'SHELXL-97 (Sheldrick, 2008)'
_computing_structure_solution 'SHELXS-97 (Sheldrick, 2008)'
_diffrn_ambient_temperature 293(2)
_diffrn_measured_fraction_theta_full 0.997
_diffrn_measured_fraction_theta_max 0.997
_diffrn_measurement_device_type 'Bruker APE-II CCD'
_diffrn_measurement_method '\f and \w scans'
_diffrn_radiation_monochromator graphite
_diffrn_radiation_source 'fine-focus sealed tube'
_diffrn_radiation_type MoK\a
_diffrn_radiation_wavelength 0.71000
_diffrn_reflns_av_R_equivalents 0.0563
_diffrn_reflns_av_sigmaI/netI 0.1045
_diffrn_reflns_limit_h_max 9
_diffrn_reflns_limit_h_min -9
_diffrn_reflns_limit_k_max 11
_diffrn_reflns_limit_k_min -11
_diffrn_reflns_limit_l_max 15
_diffrn_reflns_limit_l_min -15
_diffrn_reflns_number 6260
_diffrn_reflns_theta_full 25.04
_diffrn_reflns_theta_max 25.04
_diffrn_reflns_theta_min 3.63
_exptl_absorpt_coefficient_mu 0.642
_exptl_absorpt_correction_T_max 0.8878
_exptl_absorpt_correction_T_min 0.8612
_exptl_absorpt_correction_type multi-scan
_exptl_crystal_colour colourless
_exptl_crystal_density_diffrn 1.627
_exptl_crystal_density_method 'not measured'
_exptl_crystal_description block
_exptl_crystal_F_000 482
_exptl_crystal_size_max 0.24
_exptl_crystal_size_mid 0.23
_exptl_crystal_size_min 0.19
_refine_diff_density_max 0.687
_refine_diff_density_min -0.561
_refine_diff_density_rms 0.085
_refine_ls_extinction_method none
_refine_ls_goodness_of_fit_ref 1.061
_refine_ls_hydrogen_treatment mixed
_refine_ls_matrix_type full
_refine_ls_number_parameters 287
_refine_ls_number_reflns 3446
_refine_ls_number_restraints 15
_refine_ls_restrained_S_all 1.066
_refine_ls_R_factor_all 0.1015
_refine_ls_R_factor_gt 0.0597
_refine_ls_shift/su_max 0.000
_refine_ls_shift/su_mean 0.000
_refine_ls_structure_factor_coef Fsqd
_refine_ls_weighting_details 'calc w=1/[\s^2^(Fo^2^)+(0.0468P)^2^+0.0182P] where P=(Fo^2^+2Fc^2^)/3'
_refine_ls_weighting_scheme calc
_refine_ls_wR_factor_gt 0.1188
_refine_ls_wR_factor_ref 0.1428
_reflns_number_gt 2256
_reflns_number_total 3446
_reflns_threshold_expression >2sigma(I)
_cod_data_source_file c5ce02254a2.cif
_cod_data_source_block 241-10cd3
_cod_depositor_comments
;
The following automatic conversions were performed:

'_symmetry_cell_setting' value 'Triclinic' changed to 'triclinic'
according to
/usr/data/users/saulius/crontab/automatic-downloads/rss-feeds/RSC/lib/dictionaries/cif_core.dic
dictionary named 'cif_core.dic' version 2.4.2 from 2011-04-26.

Automatic conversion script
Id: cif_fix_values 4268 2015-11-12 08:31:59Z antanas 

 Adding full bibliography for 7223544--7223552.cif.
;
_cod_original_cell_volume 970.70(12)
_cod_original_sg_symbol_H-M P-1
_cod_database_code 7223546

loop_
_symmetry_equiv_pos_as_xyz
'x, y, z'
'-x, -y, -z'

loop_
_atom_site_label
_atom_site_type_symbol
_atom_site_fract_x
_atom_site_fract_y
_atom_site_fract_z
_atom_site_U_iso_or_equiv
_atom_site_adp_type
_atom_site_occupancy
_atom_site_symmetry_multiplicity
_atom_site_calc_flag
_atom_site_refinement_flags
Cd1 Cd 0.5000 0.5000 0.5000 0.0532(3) Uani 1 2 d S
N1 N 0.2526(5) 0.4026(5) 0.5506(4) 0.0445(13) Uani 1 1 d .
N2 N 0.0656(5) 0.2858(5) 0.5124(4) 0.0446(13) Uani 1 1 d .
H4 H 0.0151 0.2414 0.4791 0.054 Uiso 1 1 calc R
N3 N 0.2801(5) 0.3027(5) 0.3034(4) 0.0464(13) Uani 1 1 d .
H5 H 0.1938 0.2629 0.2986 0.056 Uiso 1 1 calc R
N4 N 0.4556(5) 0.4026(5) 0.3675(4) 0.0459(13) Uani 1 1 d .
O1 O 0.6286(4) 0.2580(4) 0.6001(3) 0.0545(9) Uani 1 1 d U
O2 O 0.6795(6) 0.0409(5) 0.5649(4) 0.0745(15) Uani 1 1 d .
H1 H 0.7381 0.0871 0.5170 0.112 Uiso 1 1 calc R
O3 O 0.7941(5) 0.4752(5) 1.0069(4) 0.0671(14) Uani 1 1 d .
O4 O 1.0195(5) 0.3621(5) 0.9356(4) 0.0772(16) Uani 1 1 d .
H2 H 1.0662 0.4151 0.9593 0.116 Uiso 1 1 calc R
O5 O -0.0201(5) -0.1860(6) 0.7383(3) 0.0734(16) Uani 1 1 d .
O6 O 0.1250(4) -0.1517(5) 0.5857(3) 0.0536(12) Uani 1 1 d .
C1 C 0.5985(7) 0.1315(7) 0.6186(5) 0.0503(10) Uani 1 1 d U
C2 C 0.4631(6) 0.0620(6) 0.6978(5) 0.0448(11) Uani 1 1 d U
C3 C 0.3549(6) -0.0066(6) 0.6584(4) 0.0390(14) Uani 1 1 d .
H3 H 0.3740 -0.0137 0.5902 0.047 Uiso 1 1 calc R
C4 C 0.2178(6) -0.0651(6) 0.7198(4) 0.0353(13) Uani 1 1 d .
C5 C 0.1000(6) -0.1394(6) 0.6777(5) 0.0402(15) Uani 1 1 d .
C6 C 0.1945(6) -0.0561(6) 0.8212(4) 0.0397(14) Uani 1 1 d .
H6 H 0.1050 -0.0954 0.8637 0.048 Uiso 1 1 calc R
C7 C 0.3033(6) 0.0111(6) 0.8606(4) 0.0409(15) Uani 1 1 d .
H7 H 0.2859 0.0156 0.9294 0.049 Uiso 1 1 calc R
C8 C 0.4376(6) 0.0716(6) 0.7995(4) 0.0376(14) Uani 1 1 d .
C9 C 0.5498(6) 0.1460(6) 0.8443(4) 0.0335(13) Uani 1 1 d .
C10 C 0.4818(6) 0.2438(6) 0.9017(4) 0.0424(15) Uani 1 1 d .
H10 H 0.3659 0.2596 0.9150 0.051 Uiso 1 1 calc R
C11 C 0.5829(7) 0.3188(6) 0.9397(4) 0.0429(15) Uani 1 1 d .
H11 H 0.5347 0.3851 0.9778 0.052 Uiso 1 1 calc R
C12 C 0.7547(6) 0.2957(6) 0.9215(4) 0.0388(14) Uani 1 1 d .
C13 C 0.8625(7) 0.3826(7) 0.9580(5) 0.0461(16) Uani 1 1 d .
C14 C 0.8242(6) 0.1936(6) 0.8671(4) 0.0383(14) Uani 1 1 d .
H14 H 0.9404 0.1762 0.8556 0.046 Uiso 1 1 calc R
C15 C 0.7255(6) 0.1177(6) 0.8298(4) 0.0396(14) Uani 1 1 d .
H15 H 0.7746 0.0476 0.7950 0.047 Uiso 1 1 calc R
C16 C 0.1304(7) 0.3801(7) 0.6318(5) 0.0510(17) Uani 1 1 d .
H16 H 0.1278 0.4086 0.6930 0.061 Uiso 1 1 calc R
C17 C 0.0148(7) 0.3088(7) 0.6059(5) 0.0492(17) Uani 1 1 d .
H17 H -0.0820 0.2811 0.6459 0.059 Uiso 1 1 calc R
C18 C 0.2092(6) 0.3442(6) 0.4799(4) 0.0386(14) Uani 1 1 d .
C19 C 0.3090(6) 0.3479(6) 0.3848(4) 0.0380(14) Uani 1 1 d .
C20 C 0.4081(7) 0.3292(7) 0.2292(5) 0.0526(17) Uani 1 1 d .
H20 H 0.4194 0.3093 0.1645 0.063 Uiso 1 1 calc R
C21 C 0.5169(7) 0.3915(7) 0.2702(5) 0.0530(17) Uani 1 1 d .
H21 H 0.6174 0.4217 0.2370 0.064 Uiso 1 1 calc R

loop_
_atom_site_aniso_label
_atom_site_aniso_U_11
_atom_site_aniso_U_22
_atom_site_aniso_U_33
_atom_site_aniso_U_23
_atom_site_aniso_U_13
_atom_site_aniso_U_12
Cd1 0.0421(4) 0.0568(5) 0.0696(5) -0.0150(4) -0.0164(3) -0.0273(3)
N1 0.035(2) 0.054(3) 0.054(3) -0.020(3) -0.009(2) -0.020(2)
N2 0.033(2) 0.055(4) 0.053(3) -0.012(3) -0.008(2) -0.028(2)
N3 0.044(3) 0.055(4) 0.049(3) -0.016(3) -0.010(2) -0.025(2)
N4 0.039(3) 0.049(3) 0.056(3) -0.014(3) -0.005(2) -0.024(2)
O1 0.0472(18) 0.047(2) 0.075(2) -0.011(2) -0.0168(16) -0.0229(16)
O2 0.080(3) 0.079(4) 0.079(4) -0.040(3) 0.024(3) -0.041(3)
O3 0.047(2) 0.073(4) 0.109(4) -0.065(3) -0.014(2) -0.012(2)
O4 0.033(2) 0.092(4) 0.137(5) -0.073(4) -0.006(3) -0.021(2)
O5 0.067(3) 0.126(5) 0.053(3) -0.042(3) 0.012(2) -0.067(3)
O6 0.047(2) 0.082(4) 0.049(3) -0.030(3) 0.0017(19) -0.038(2)
C1 0.0438(19) 0.047(2) 0.067(2) -0.014(2) -0.0148(17) -0.0202(17)
C2 0.038(2) 0.043(3) 0.062(3) -0.016(2) -0.0156(18) -0.0198(18)
C3 0.040(3) 0.046(4) 0.039(3) -0.014(3) -0.007(2) -0.019(3)
C4 0.035(3) 0.033(4) 0.043(4) -0.012(3) -0.011(2) -0.011(3)
C5 0.032(3) 0.048(4) 0.046(4) -0.014(3) -0.005(3) -0.018(3)
C6 0.037(3) 0.044(4) 0.042(4) -0.011(3) -0.002(3) -0.019(3)
C7 0.041(3) 0.049(4) 0.040(3) -0.017(3) -0.005(3) -0.018(3)
C8 0.035(3) 0.036(4) 0.047(4) -0.013(3) -0.015(3) -0.011(3)
C9 0.036(3) 0.039(4) 0.033(3) -0.015(3) -0.006(2) -0.016(3)
C10 0.035(3) 0.050(4) 0.052(4) -0.022(3) -0.008(3) -0.015(3)
C11 0.043(3) 0.042(4) 0.053(4) -0.023(3) -0.004(3) -0.013(3)
C12 0.036(3) 0.043(4) 0.045(4) -0.018(3) -0.009(2) -0.011(3)
C13 0.041(4) 0.049(4) 0.060(4) -0.026(4) -0.014(3) -0.010(3)
C14 0.026(3) 0.048(4) 0.050(4) -0.024(3) -0.002(2) -0.012(3)
C15 0.040(3) 0.045(4) 0.044(4) -0.025(3) -0.005(3) -0.013(3)
C16 0.044(3) 0.061(5) 0.054(4) -0.018(4) -0.005(3) -0.018(3)
C17 0.032(3) 0.064(5) 0.057(4) -0.015(4) -0.006(3) -0.019(3)
C18 0.034(3) 0.037(4) 0.050(4) -0.009(3) -0.015(3) -0.015(3)
C19 0.034(3) 0.036(4) 0.047(4) -0.010(3) -0.008(3) -0.013(3)
C20 0.057(4) 0.053(4) 0.049(4) -0.010(4) -0.003(3) -0.018(3)
C21 0.039(3) 0.058(5) 0.060(4) -0.006(4) 0.003(3) -0.023(3)

loop_
_atom_type_symbol
_atom_type_description
_atom_type_scat_dispersion_real
_atom_type_scat_dispersion_imag
_atom_type_scat_source
C C 0.0033 0.0016 'International Tables Vol C Tables 4.2.6.8 and 6.1.1.4'
H H 0.0000 0.0000 'International Tables Vol C Tables 4.2.6.8 and 6.1.1.4'
N N 0.0061 0.0033 'International Tables Vol C Tables 4.2.6.8 and 6.1.1.4'
O O 0.0106 0.0060 'International Tables Vol C Tables 4.2.6.8 and 6.1.1.4'
Cd Cd -0.8075 1.2024 'International Tables Vol C Tables 4.2.6.8 and 6.1.1.4'

loop_
_geom_angle_atom_site_label_1
_geom_angle_atom_site_label_2
_geom_angle_atom_site_label_3
_geom_angle
_geom_angle_site_symmetry_1
_geom_angle_site_symmetry_3
N1 Cd1 N1 180.0(2) . 2_666
N1 Cd1 N4 75.18(15) . .
N1 Cd1 N4 104.82(15) 2_666 .
N1 Cd1 N4 104.82(15) . 2_666
N1 Cd1 N4 75.18(15) 2_666 2_666
N4 Cd1 N4 180.000(1) . 2_666
N1 Cd1 O1 84.45(15) . .
N1 Cd1 O1 95.55(15) 2_666 .
N4 Cd1 O1 91.22(15) . .
N4 Cd1 O1 88.78(15) 2_666 .
N1 Cd1 O1 95.55(15) . 2_666
N1 Cd1 O1 84.45(15) 2_666 2_666
N4 Cd1 O1 88.78(15) . 2_666
N4 Cd1 O1 91.22(15) 2_666 2_666
O1 Cd1 O1 179.999(1) . 2_666
C18 N1 C16 106.5(4) . .
C18 N1 Cd1 111.5(3) . .
C16 N1 Cd1 142.0(4) . .
C17 N2 C18 107.9(4) . .
C17 N2 H4 126.0 . .
C18 N2 H4 126.0 . .
C19 N3 C20 109.4(4) . .
C19 N3 H5 125.3 . .
C20 N3 H5 125.3 . .
C19 N4 C21 105.7(4) . .
C19 N4 Cd1 111.1(4) . .
C21 N4 Cd1 142.8(3) . .
C1 O1 Cd1 135.3(4) . .
C1 O2 H1 109.5 . .
C13 O4 H2 109.5 . .
O1 C1 O2 120.6(6) . .
O1 C1 C2 126.2(6) . .
O2 C1 C2 113.1(5) . .
C8 C2 C3 120.1(5) . .
C8 C2 C1 124.9(4) . .
C3 C2 C1 114.9(5) . .
C2 C3 C4 121.1(5) . .
C2 C3 H3 119.4 . .
C4 C3 H3 119.4 . .
C6 C4 C3 118.3(4) . .
C6 C4 C5 120.3(5) . .
C3 C4 C5 121.4(5) . .
O5 C5 O6 123.5(5) . .
O5 C5 C4 116.4(5) . .
O6 C5 C4 120.1(5) . .
C4 C6 C7 120.5(5) . .
C4 C6 H6 119.7 . .
C7 C6 H6 119.7 . .
C6 C7 C8 121.4(5) . .
C6 C7 H7 119.3 . .
C8 C7 H7 119.3 . .
C2 C8 C7 118.6(4) . .
C2 C8 C9 121.7(5) . .
C7 C8 C9 119.7(5) . .
C10 C9 C15 118.5(4) . .
C10 C9 C8 120.2(5) . .
C15 C9 C8 121.3(5) . .
C9 C10 C11 121.1(5) . .
C9 C10 H10 119.5 . .
C11 C10 H10 119.5 . .
C12 C11 C10 120.2(5) . .
C12 C11 H11 119.9 . .
C10 C11 H11 119.9 . .
C11 C12 C14 118.9(5) . .
C11 C12 C13 120.0(5) . .
C14 C12 C13 121.1(5) . .
O3 C13 O4 123.2(5) . .
O3 C13 C12 119.1(5) . .
O4 C13 C12 117.7(5) . .
C15 C14 C12 121.3(5) . .
C15 C14 H14 119.3 . .
C12 C14 H14 119.3 . .
C14 C15 C9 119.8(5) . .
C14 C15 H15 120.1 . .
C9 C15 H15 120.1 . .
C17 C16 N1 107.7(5) . .
C17 C16 H16 126.1 . .
N1 C16 H16 126.1 . .
N2 C17 C16 107.6(5) . .
N2 C17 H17 126.2 . .
C16 C17 H17 126.2 . .
N1 C18 N2 110.2(5) . .
N1 C18 C19 121.4(4) . .
N2 C18 C19 128.4(5) . .
N3 C19 N4 109.9(5) . .
N3 C19 C18 129.5(4) . .
N4 C19 C18 120.6(5) . .
N3 C20 C21 105.2(5) . .
N3 C20 H20 127.4 . .
C21 C20 H20 127.4 . .
C20 C21 N4 109.8(5) . .
C20 C21 H21 125.1 . .
N4 C21 H21 125.1 . .

loop_
_geom_bond_atom_site_label_1
_geom_bond_atom_site_label_2
_geom_bond_distance
_geom_bond_site_symmetry_2
Cd1 N1 2.292(4) .
Cd1 N1 2.292(4) 2_666
Cd1 N4 2.299(5) .
Cd1 N4 2.299(5) 2_666
Cd1 O1 2.443(4) .
Cd1 O1 2.443(4) 2_666
N1 C18 1.323(6) .
N1 C16 1.382(7) .
N2 C17 1.342(7) .
N2 C18 1.344(6) .
N2 H4 0.8600 .
N3 C19 1.331(6) .
N3 C20 1.358(7) .
N3 H5 0.8600 .
N4 C19 1.340(6) .
N4 C21 1.370(7) .
O1 C1 1.214(7) .
O2 C1 1.321(7) .
O2 H1 0.8200 .
O3 C13 1.262(6) .
O4 C13 1.268(6) .
O4 H2 0.8200 .
O5 C5 1.251(6) .
O6 C5 1.263(6) .
C1 C2 1.532(8) .
C2 C8 1.382(7) .
C2 C3 1.391(6) .
C3 C4 1.399(7) .
C3 H3 0.9300 .
C4 C6 1.376(7) .
C4 C5 1.506(6) .
C6 C7 1.386(6) .
C6 H6 0.9300 .
C7 C8 1.387(7) .
C7 H7 0.9300 .
C8 C9 1.494(6) .
C9 C10 1.376(7) .
C9 C15 1.404(7) .
C10 C11 1.382(7) .
C10 H10 0.9300 .
C11 C12 1.376(7) .
C11 H11 0.9300 .
C12 C14 1.384(7) .
C12 C13 1.490(7) .
C14 C15 1.368(6) .
C14 H14 0.9300 .
C15 H15 0.9300 .
C16 C17 1.360(7) .
C16 H16 0.9300 .
C17 H17 0.9300 .
C18 C19 1.427(7) .
C20 C21 1.368(8) .
C20 H20 0.9300 .
C21 H21 0.9300 .

loop_
_geom_hbond_atom_site_label_D
_geom_hbond_atom_site_label_H
_geom_hbond_atom_site_label_A
_geom_hbond_distance_DH
_geom_hbond_distance_HA
_geom_hbond_distance_DA
_geom_hbond_angle_DHA
_geom_hbond_site_symmetry_A
N2 H4 O6 0.86 1.92 2.774(5) 172.2 2_556
N3 H5 O5 0.86 1.85 2.699(5) 169.2 2_556
O2 H1 O6 0.82 1.71 2.517(5) 169.4 2_656
O4 H2 O3 0.82 1.82 2.625(5) 168.0 2_767

loop_
_geom_torsion_atom_site_label_1
_geom_torsion_atom_site_label_2
_geom_torsion_atom_site_label_3
_geom_torsion_atom_site_label_4
_geom_torsion
_geom_torsion_site_symmetry_1
N1 Cd1 N1 C18 -144(16) 2_666
N4 Cd1 N1 C18 -1.1(4) .
N4 Cd1 N1 C18 178.9(4) 2_666
O1 Cd1 N1 C18 -93.9(4) .
O1 Cd1 N1 C18 86.1(4) 2_666
N1 Cd1 N1 C16 35(16) 2_666
N4 Cd1 N1 C16 177.2(7) .
N4 Cd1 N1 C16 -2.8(7) 2_666
O1 Cd1 N1 C16 84.5(7) .
O1 Cd1 N1 C16 -95.5(7) 2_666
N1 Cd1 N4 C19 3.1(4) .
N1 Cd1 N4 C19 -176.9(4) 2_666
N4 Cd1 N4 C19 -135(38) 2_666
O1 Cd1 N4 C19 87.0(4) .
O1 Cd1 N4 C19 -93.0(4) 2_666
N1 Cd1 N4 C21 174.2(7) .
N1 Cd1 N4 C21 -5.8(7) 2_666
N4 Cd1 N4 C21 36(38) 2_666
O1 Cd1 N4 C21 -101.9(7) .
O1 Cd1 N4 C21 78.1(7) 2_666
N1 Cd1 O1 C1 33.2(6) .
N1 Cd1 O1 C1 -146.8(6) 2_666
N4 Cd1 O1 C1 -41.7(6) .
N4 Cd1 O1 C1 138.3(6) 2_666
O1 Cd1 O1 C1 -56(22) 2_666
Cd1 O1 C1 O2 98.4(7) .
Cd1 O1 C1 C2 -77.9(9) .
O1 C1 C2 C8 -48.3(10) .
O2 C1 C2 C8 135.2(6) .
O1 C1 C2 C3 127.7(7) .
O2 C1 C2 C3 -48.9(8) .
C8 C2 C3 C4 0.9(9) .
C1 C2 C3 C4 -175.2(5) .
C2 C3 C4 C6 -1.4(8) .
C2 C3 C4 C5 180.0(5) .
C6 C4 C5 O5 2.5(8) .
C3 C4 C5 O5 -179.0(5) .
C6 C4 C5 O6 -177.7(5) .
C3 C4 C5 O6 0.9(9) .
C3 C4 C6 C7 0.8(8) .
C5 C4 C6 C7 179.4(5) .
C4 C6 C7 C8 0.4(9) .
C3 C2 C8 C7 0.3(9) .
C1 C2 C8 C7 176.0(6) .
C3 C2 C8 C9 -179.3(5) .
C1 C2 C8 C9 -3.5(9) .
C6 C7 C8 C2 -0.9(9) .
C6 C7 C8 C9 178.6(5) .
C2 C8 C9 C10 134.3(6) .
C7 C8 C9 C10 -45.3(8) .
C2 C8 C9 C15 -46.2(8) .
C7 C8 C9 C15 134.3(6) .
C15 C9 C10 C11 3.4(9) .
C8 C9 C10 C11 -177.0(5) .
C9 C10 C11 C12 -0.6(9) .
C10 C11 C12 C14 -1.7(9) .
C10 C11 C12 C13 176.8(6) .
C11 C12 C13 O3 1.1(9) .
C14 C12 C13 O3 179.7(6) .
C11 C12 C13 O4 -177.1(6) .
C14 C12 C13 O4 1.5(9) .
C11 C12 C14 C15 1.2(9) .
C13 C12 C14 C15 -177.4(5) .
C12 C14 C15 C9 1.7(9) .
C10 C9 C15 C14 -3.9(8) .
C8 C9 C15 C14 176.5(5) .
C18 N1 C16 C17 -0.6(7) .
Cd1 N1 C16 C17 -179.0(5) .
C18 N2 C17 C16 -1.0(7) .
N1 C16 C17 N2 1.0(7) .
C16 N1 C18 N2 0.0(7) .
Cd1 N1 C18 N2 178.9(4) .
C16 N1 C18 C19 -179.9(5) .
Cd1 N1 C18 C19 -1.0(7) .
C17 N2 C18 N1 0.7(7) .
C17 N2 C18 C19 -179.4(6) .
C20 N3 C19 N4 -0.9(7) .
C20 N3 C19 C18 179.2(6) .
C21 N4 C19 N3 0.8(6) .
Cd1 N4 C19 N3 175.2(4) .
C21 N4 C19 C18 -179.3(5) .
Cd1 N4 C19 C18 -4.9(7) .
N1 C18 C19 N3 -175.8(6) .
N2 C18 C19 N3 4.3(10) .
N1 C18 C19 N4 4.3(9) .
N2 C18 C19 N4 -175.6(5) .
C19 N3 C20 C21 0.5(7) .
N3 C20 C21 N4 -0.1(7) .
C19 N4 C21 C20 -0.4(7) .
Cd1 N4 C21 C20 -171.8(5) .
